data_2215508
loop_
_publ_author_name
'Han, Jian-Rong'
'Zhen, Xiao-Li'
'Tian, Xia'
'Li, Fang'
'Liu, Shou-Xin'

_publ_contact_author_email 'han_jianrong@163.com, liu_shouxin@163.com'
_publ_contact_author_fax 086(0311)87828831
_publ_contact_author_phone 086(0311)96707094
_publ_section_title
;(<i>E</i>)-4-[(1,5-Dimethyl-3-oxo-2-phenyl-2,3-dihydro-1<i>H</i>-pyrazol-4-ylimino)methyl]phenyl
 4-chlorobenzoate
;
_journal_coeditor_code HB2534
_journal_date_accepted 2007-09-06
_journal_date_recd_electronic 2007-09-05
_journal_issue 10
_journal_name_full 'Acta Crystallographica Section E'
_journal_page_first o4035
_journal_page_last o4035
_journal_paper_category QO
_journal_paper_doi 10.1107/S1600536807043796
_journal_volume 63
_journal_year 2007
_chemical_formula_iupac 'C25 H20 Cl N3 O3'
_chemical_formula_moiety 'C25 H20 Cl N3 O3'
_chemical_formula_sum 'C25 H20 Cl N3 O3'
_chemical_formula_weight 445.89
_chemical_name_systematic
;
 (E)-4-[(1,5-Dimethyl-3-oxo-2-phenyl-2,3-dihydro
 -1H-pyrazol-4-ylimino)methyl]phenyl 4-chlorobenzoate
;
_space_group_IT_number 15
_symmetry_cell_setting monoclinic
_symmetry_space_group_name_Hall '-C 2yc'
_symmetry_space_group_name_H-M 'C 1 2/c 1'
_atom_sites_solution_hydrogens geom
_atom_sites_solution_primary direct
_atom_sites_solution_secondary difmap
_audit_creation_method SHELXL-97
_cell_angle_alpha 90.00
_cell_angle_beta 126.165(3)
_cell_angle_gamma 90.00
_cell_formula_units_Z 8
_cell_length_a 31.764(7)
_cell_length_b 6.7113(16)
_cell_length_c 25.605(6)
_cell_measurement_reflns_used 2545
_cell_measurement_temperature 294(2)
_cell_measurement_theta_max 24.21
_cell_measurement_theta_min 3.15
_cell_volume 4406.7(18)
_computing_cell_refinement 'SAINT (Bruker, 1999)'
_computing_data_collection 'SMART (Bruker, 1999)'
_computing_data_reduction 'SAINT (Bruker, 1999)'
_computing_molecular_graphics 'SHELXTL (Sheldrick, 1997b)'
_computing_publication_material 'SHELXTL (Sheldrick, 1997b)'
_computing_structure_refinement 'SHELXL97 (Sheldrick, 1997a)'
_computing_structure_solution 'SHELXS97 (Sheldrick, 1997a)'
_diffrn_ambient_temperature 294(2)
_diffrn_measured_fraction_theta_full 1.000
_diffrn_measured_fraction_theta_max 1.000
_diffrn_measurement_device_type 'Bruker SMART APEX CCD'
_diffrn_measurement_method '\f and \w scans'
_diffrn_radiation_monochromator graphite
_diffrn_radiation_source 'fine-focus sealed tube'
_diffrn_radiation_type MoK\a
_diffrn_radiation_wavelength 0.71073
_diffrn_reflns_av_R_equivalents 0.0510
_diffrn_reflns_av_sigmaI/netI 0.0571
_diffrn_reflns_limit_h_max 37
_diffrn_reflns_limit_h_min -38
_diffrn_reflns_limit_k_max 5
_diffrn_reflns_limit_k_min -8
_diffrn_reflns_limit_l_max 29
_diffrn_reflns_limit_l_min -30
_diffrn_reflns_number 10804
_diffrn_reflns_theta_full 25.20
_diffrn_reflns_theta_max 25.20
_diffrn_reflns_theta_min 1.59
_diffrn_standards_number 0
_exptl_absorpt_coefficient_mu 0.206
_exptl_absorpt_correction_T_max 0.960
_exptl_absorpt_correction_T_min 0.921
_exptl_absorpt_correction_type multi-scan
_exptl_absorpt_process_details '(SADABS; Sheldrick, 1996)'
_exptl_crystal_colour yellow
_exptl_crystal_density_diffrn 1.344
_exptl_crystal_density_method 'not measured'
_exptl_crystal_description block
_exptl_crystal_F_000 1856
_exptl_crystal_size_max 0.26
_exptl_crystal_size_mid 0.24
_exptl_crystal_size_min 0.20
_refine_diff_density_max 0.227
_refine_diff_density_min -0.212
_refine_ls_extinction_coef 0.0009(2)
_refine_ls_extinction_expression Fc^*^=kFc[1+0.001xFc^2^\l^3^/sin(2\q)]^-1/4^
_refine_ls_extinction_method SHELXL97
_refine_ls_goodness_of_fit_ref 1.029
_refine_ls_hydrogen_treatment constr
_refine_ls_matrix_type full
_refine_ls_number_parameters 292
_refine_ls_number_reflns 3962
_refine_ls_number_restraints 0
_refine_ls_restrained_S_all 1.029
_refine_ls_R_factor_all 0.0869
_refine_ls_R_factor_gt 0.0436
_refine_ls_shift/su_max 0.001
_refine_ls_shift/su_mean 0.000
_refine_ls_structure_factor_coef Fsqd
_refine_ls_weighting_details 'calc w=1/[\s^2^(Fo^2^)+(0.0549P)^2^+0.4018P] where P=(Fo^2^+2Fc^2^)/3'
_refine_ls_weighting_scheme calc
_refine_ls_wR_factor_gt 0.1017
_refine_ls_wR_factor_ref 0.1204
_reflns_number_gt 2422
_reflns_number_total 3962
_reflns_threshold_expression I>2\s(I)
_cod_data_source_file hb2534.cif
_cod_data_source_block I
_cod_original_sg_symbol_H-M 'C 2/c'
_cod_database_code 2215508
_cod_database_fobs_code 2215508

loop_
_publ_contact_author_name
_publ_contact_author_address
'Han, Jian-Rong'
;
College of Sciences
Hebei University of Science & Technology
Shijiazhuang 050018
P. R. China
;

loop_
_symmetry_equiv_pos_as_xyz
'x, y, z'
'-x, y, -z+1/2'
'x+1/2, y+1/2, z'
'-x+1/2, y+1/2, -z+1/2'
'-x, -y, -z'
'x, -y, z-1/2'
'-x+1/2, -y+1/2, -z'
'x+1/2, -y+1/2, z-1/2'

loop_
_atom_site_type_symbol
_atom_site_label
_atom_site_fract_x
_atom_site_fract_y
_atom_site_fract_z
_atom_site_U_iso_or_equiv
_atom_site_adp_type
_atom_site_calc_flag
_atom_site_refinement_flags
_atom_site_occupancy
Cl Cl1 0.02921(3) 0.85943(14) 0.32838(3) 0.0868(3) Uani d . 1
O O1 0.06375(6) 0.6862(2) 0.60622(7) 0.0559(5) Uani d . 1
O O2 0.10080(8) 0.9908(3) 0.62984(8) 0.0897(7) Uani d . 1
O O3 0.14117(6) 0.6064(2) 0.98425(7) 0.0527(4) Uani d . 1
N N1 0.14862(7) 0.3501(3) 0.88646(8) 0.0454(5) Uani d . 1
N N2 0.20831(7) 0.1617(3) 1.04555(8) 0.0450(5) Uani d . 1
N N3 0.18559(7) 0.3329(3) 1.05031(8) 0.0423(5) Uani d . 1
C C1 0.07274(9) 1.0228(4) 0.50268(11) 0.0637(7) Uani d . 1
H H1 0.0863 1.1358 0.5286 0.076 Uiso calc R 1
C C2 0.06193(9) 1.0265(5) 0.44201(12) 0.0655(7) Uani d . 1
H H2 0.0678 1.1410 0.4267 0.079 Uiso calc R 1
C C3 0.04222(8) 0.8573(4) 0.40467(10) 0.0548(7) Uani d . 1
C C4 0.03306(9) 0.6874(4) 0.42588(11) 0.0567(7) Uani d . 1
H H4 0.0200 0.5742 0.4000 0.068 Uiso calc R 1
C C5 0.04351(8) 0.6865(4) 0.48666(10) 0.0526(6) Uani d . 1
H H5 0.0369 0.5725 0.5013 0.063 Uiso calc R 1
C C6 0.06368(8) 0.8535(4) 0.52553(10) 0.0475(6) Uani d . 1
C C7 0.07797(9) 0.8564(4) 0.59202(11) 0.0547(7) Uani d . 1
C C8 0.07828(8) 0.6511(4) 0.66906(10) 0.0477(6) Uani d . 1
C C9 0.09811(9) 0.4660(4) 0.69396(10) 0.0545(6) Uani d . 1
H H9 0.1023 0.3739 0.6702 0.065 Uiso calc R 1
C C10 0.11186(9) 0.4166(4) 0.75437(11) 0.0541(6) Uani d . 1
H H10 0.1253 0.2907 0.7712 0.065 Uiso calc R 1
C C11 0.10592(8) 0.5522(4) 0.79049(10) 0.0470(6) Uani d . 1
C C12 0.08446(9) 0.7354(4) 0.76314(11) 0.0601(7) Uani d . 1
H H12 0.0790 0.8263 0.7860 0.072 Uiso calc R 1
C C13 0.07073(9) 0.7882(4) 0.70247(11) 0.0602(7) Uani d . 1
H H13 0.0568 0.9131 0.6850 0.072 Uiso calc R 1
C C14 0.12225(8) 0.5065(4) 0.85623(10) 0.0507(6) Uani d . 1
H H14 0.1132 0.5936 0.8763 0.061 Uiso calc R 1
C C15 0.16474(8) 0.3141(3) 0.94963(10) 0.0391(5) Uani d . 1
C C16 0.19226(8) 0.1468(3) 0.98340(10) 0.0422(5) Uani d . 1
C C17 0.16029(8) 0.4388(3) 0.99142(10) 0.0398(5) Uani d . 1
C C18 0.20356(9) -0.0335(4) 0.96011(11) 0.0579(7) Uani d . 1
H H18A 0.2406 -0.0542 0.9857 0.087 Uiso calc R 1
H H18B 0.1902 -0.0158 0.9156 0.087 Uiso calc R 1
H H18C 0.1872 -0.1472 0.9640 0.087 Uiso calc R 1
C C19 0.21951(10) -0.0063(4) 1.08845(11) 0.0638(7) Uani d . 1
H H19A 0.1937 -0.1081 1.0646 0.096 Uiso calc R 1
H H19B 0.2189 0.0382 1.1236 0.096 Uiso calc R 1
H H19C 0.2534 -0.0593 1.1053 0.096 Uiso calc R 1
C C20 0.21162(8) 0.4321(3) 1.11138(9) 0.0407(5) Uani d . 1
C C21 0.26530(9) 0.4262(4) 1.15526(10) 0.0491(6) Uani d . 1
H H21 0.2851 0.3512 1.1466 0.059 Uiso calc R 1
C C22 0.28909(10) 0.5325(4) 1.21193(11) 0.0603(7) Uani d . 1
H H22 0.3252 0.5284 1.2418 0.072 Uiso calc R 1
C C23 0.26000(11) 0.6446(4) 1.22477(11) 0.0618(7) Uani d . 1
H H23 0.2764 0.7173 1.2630 0.074 Uiso calc R 1
C C24 0.20683(11) 0.6495(4) 1.18132(12) 0.0603(7) Uani d . 1
H H24 0.1873 0.7256 1.1902 0.072 Uiso calc R 1
C C25 0.18209(9) 0.5423(3) 1.12451(11) 0.0493(6) Uani d . 1
H H25 0.1459 0.5441 1.0953 0.059 Uiso calc R 1

loop_
_atom_site_aniso_label
_atom_site_aniso_U_11
_atom_site_aniso_U_22
_atom_site_aniso_U_33
_atom_site_aniso_U_12
_atom_site_aniso_U_13
_atom_site_aniso_U_23
Cl1 0.0819(5) 0.1383(8) 0.0487(4) 0.0290(5) 0.0433(4) 0.0191(4)
O1 0.0649(11) 0.0630(12) 0.0327(8) -0.0080(9) 0.0249(8) 0.0011(8)
O2 0.1223(16) 0.0849(15) 0.0484(10) -0.0433(13) 0.0429(11) -0.0191(11)
O3 0.0628(10) 0.0451(10) 0.0453(9) 0.0098(8) 0.0292(8) 0.0067(8)
N1 0.0438(11) 0.0510(13) 0.0350(10) -0.0041(9) 0.0196(9) 0.0035(9)
N2 0.0558(12) 0.0353(11) 0.0403(11) 0.0024(9) 0.0264(9) 0.0060(9)
N3 0.0486(11) 0.0378(11) 0.0362(10) 0.0034(9) 0.0227(9) 0.0037(9)
C1 0.0691(17) 0.0617(18) 0.0473(15) -0.0138(14) 0.0271(13) -0.0019(13)
C2 0.0658(17) 0.076(2) 0.0518(15) -0.0055(15) 0.0329(14) 0.0155(15)
C3 0.0397(14) 0.085(2) 0.0363(13) 0.0086(13) 0.0207(11) 0.0081(14)
C4 0.0487(14) 0.0705(19) 0.0429(14) -0.0070(13) 0.0226(12) -0.0091(13)
C5 0.0493(14) 0.0601(17) 0.0431(14) -0.0091(12) 0.0243(12) -0.0016(12)
C6 0.0403(13) 0.0580(16) 0.0341(12) -0.0036(12) 0.0164(11) 0.0032(12)
C7 0.0552(15) 0.0600(17) 0.0389(14) -0.0072(13) 0.0223(13) 0.0001(13)
C8 0.0448(13) 0.0616(17) 0.0300(11) 0.0011(12) 0.0184(11) 0.0051(12)
C9 0.0619(15) 0.0588(17) 0.0437(14) 0.0055(13) 0.0317(12) -0.0005(12)
C10 0.0571(15) 0.0557(16) 0.0432(13) 0.0141(12) 0.0260(12) 0.0096(12)
C11 0.0446(13) 0.0555(16) 0.0337(12) 0.0056(12) 0.0191(11) 0.0051(11)
C12 0.0730(17) 0.0668(18) 0.0444(14) 0.0189(14) 0.0368(13) 0.0076(13)
C13 0.0661(17) 0.0648(18) 0.0433(14) 0.0217(14) 0.0288(13) 0.0147(13)
C14 0.0527(14) 0.0588(16) 0.0394(13) 0.0003(13) 0.0265(11) 0.0000(12)
C15 0.0404(12) 0.0387(13) 0.0355(12) -0.0043(10) 0.0209(10) 0.0016(10)
C16 0.0432(13) 0.0396(14) 0.0432(13) -0.0050(11) 0.0253(11) 0.0005(11)
C17 0.0391(12) 0.0371(14) 0.0380(12) -0.0029(11) 0.0199(10) 0.0040(11)
C18 0.0743(17) 0.0459(16) 0.0612(15) -0.0013(13) 0.0442(14) 0.0006(12)
C19 0.0869(19) 0.0444(16) 0.0569(15) 0.0035(14) 0.0406(14) 0.0147(13)
C20 0.0519(14) 0.0370(13) 0.0339(12) -0.0030(11) 0.0256(11) 0.0046(10)
C21 0.0502(14) 0.0572(16) 0.0397(13) 0.0006(12) 0.0264(12) 0.0057(12)
C22 0.0559(15) 0.0743(19) 0.0383(13) -0.0053(14) 0.0209(12) 0.0025(13)
C23 0.079(2) 0.0604(18) 0.0393(14) -0.0069(15) 0.0313(15) -0.0047(12)
C24 0.082(2) 0.0554(17) 0.0581(16) 0.0026(14) 0.0494(16) -0.0023(14)
C25 0.0543(14) 0.0489(15) 0.0480(13) -0.0005(12) 0.0320(12) 0.0043(12)

loop_
_atom_type_symbol
_atom_type_description
_atom_type_scat_dispersion_real
_atom_type_scat_dispersion_imag
_atom_type_scat_source
C C 0.0033 0.0016 'International Tables Vol C Tables 4.2.6.8 and 6.1.1.4'
H H 0.0000 0.0000 'International Tables Vol C Tables 4.2.6.8 and 6.1.1.4'
N N 0.0061 0.0033 'International Tables Vol C Tables 4.2.6.8 and 6.1.1.4'
O O 0.0106 0.0060 'International Tables Vol C Tables 4.2.6.8 and 6.1.1.4'
Cl Cl 0.1484 0.1585 'International Tables Vol C Tables 4.2.6.8 and 6.1.1.4'

loop_
_geom_angle_atom_site_label_1
_geom_angle_atom_site_label_2
_geom_angle_atom_site_label_3
_geom_angle
C7 O1 C8 120.77(18)
C14 N1 C15 120.2(2)
C16 N2 N3 107.82(16)
C16 N2 C19 125.42(19)
N3 N2 C19 118.44(18)
N2 N3 C17 108.53(17)
N2 N3 C20 118.83(16)
C17 N3 C20 122.04(18)
C2 C1 C6 121.0(2)
C2 C1 H1 119.5
C6 C1 H1 119.5
C3 C2 C1 118.5(2)
C3 C2 H2 120.8
C1 C2 H2 120.8
C4 C3 C2 122.0(2)
C4 C3 Cl1 119.2(2)
C2 C3 Cl1 118.9(2)
C3 C4 C5 118.9(2)
C3 C4 H4 120.5
C5 C4 H4 120.5
C6 C5 C4 120.5(2)
C6 C5 H5 119.7
C4 C5 H5 119.7
C5 C6 C1 119.1(2)
C5 C6 C7 122.5(2)
C1 C6 C7 118.4(2)
O2 C7 O1 123.7(2)
O2 C7 C6 124.4(2)
O1 C7 C6 111.9(2)
C9 C8 C13 121.4(2)
C9 C8 O1 115.8(2)
C13 C8 O1 122.7(2)
C8 C9 C10 119.7(2)
C8 C9 H9 120.1
C10 C9 H9 120.1
C9 C10 C11 120.9(2)
C9 C10 H10 119.6
C11 C10 H10 119.6
C12 C11 C10 117.8(2)
C12 C11 C14 120.1(2)
C10 C11 C14 122.1(2)
C11 C12 C13 122.0(2)
C11 C12 H12 119.0
C13 C12 H12 119.0
C8 C13 C12 118.1(2)
C8 C13 H13 120.9
C12 C13 H13 120.9
N1 C14 C11 121.7(2)
N1 C14 H14 119.1
C11 C14 H14 119.1
C16 C15 N1 122.2(2)
C16 C15 C17 108.37(19)
N1 C15 C17 129.3(2)
N2 C16 C15 109.73(19)
N2 C16 C18 121.21(19)
C15 C16 C18 129.0(2)
O3 C17 N3 122.4(2)
O3 C17 C15 132.6(2)
N3 C17 C15 105.01(19)
C16 C18 H18A 109.5
C16 C18 H18B 109.5
H18A C18 H18B 109.5
C16 C18 H18C 109.5
H18A C18 H18C 109.5
H18B C18 H18C 109.5
N2 C19 H19A 109.5
N2 C19 H19B 109.5
H19A C19 H19B 109.5
N2 C19 H19C 109.5
H19A C19 H19C 109.5
H19B C19 H19C 109.5
C21 C20 C25 120.4(2)
C21 C20 N3 121.0(2)
C25 C20 N3 118.50(19)
C22 C21 C20 119.3(2)
C22 C21 H21 120.4
C20 C21 H21 120.4
C23 C22 C21 120.6(2)
C23 C22 H22 119.7
C21 C22 H22 119.7
C24 C23 C22 120.0(2)
C24 C23 H23 120.0
C22 C23 H23 120.0
C23 C24 C25 120.4(2)
C23 C24 H24 119.8
C25 C24 H24 119.8
C24 C25 C20 119.3(2)
C24 C25 H25 120.4
C20 C25 H25 120.4

loop_
_geom_bond_atom_site_label_1
_geom_bond_atom_site_label_2
_geom_bond_distance
Cl1 C3 1.742(2)
O1 C7 1.355(3)
O1 C8 1.408(2)
O2 C7 1.204(3)
O3 C17 1.239(3)
N1 C14 1.280(3)
N1 C15 1.400(3)
N2 C16 1.358(3)
N2 N3 1.400(2)
N2 C19 1.464(3)
N3 C17 1.412(3)
N3 C20 1.431(3)
C1 C2 1.379(3)
C1 C6 1.384(3)
C1 H1 0.9300
C2 C3 1.375(4)
C2 H2 0.9300
C3 C4 1.366(3)
C4 C5 1.386(3)
C4 H4 0.9300
C5 C6 1.380(3)
C5 H5 0.9300
C6 C7 1.481(3)
C8 C9 1.368(3)
C8 C13 1.371(3)
C9 C10 1.377(3)
C9 H9 0.9300
C10 C11 1.387(3)
C10 H10 0.9300
C11 C12 1.380(3)
C11 C14 1.472(3)
C12 C13 1.389(3)
C12 H12 0.9300
C13 H13 0.9300
C14 H14 0.9300
C15 C16 1.371(3)
C15 C17 1.430(3)
C16 C18 1.484(3)
C18 H18A 0.9600
C18 H18B 0.9600
C18 H18C 0.9600
C19 H19A 0.9600
C19 H19B 0.9600
C19 H19C 0.9600
C20 C21 1.382(3)
C20 C25 1.383(3)
C21 C22 1.375(3)
C21 H21 0.9300
C22 C23 1.374(3)
C22 H22 0.9300
C23 C24 1.369(3)
C23 H23 0.9300
C24 C25 1.379(3)
C24 H24 0.9300
C25 H25 0.9300

loop_
_geom_hbond_atom_site_label_D
_geom_hbond_atom_site_label_H
_geom_hbond_atom_site_label_A
_geom_hbond_site_symmetry_A
_geom_hbond_distance_DH
_geom_hbond_distance_HA
_geom_hbond_distance_DA
_geom_hbond_angle_DHA
_geom_hbond_publ_flag
C18 H18C O3 1_545 0.96 2.46 3.405(3) 169 yes
C19 H19A O3 1_545 0.96 2.58 3.497(3) 161 yes
C2 H2 O3 6_575 0.93 2.53 3.219(3) 131 yes

loop_
_geom_torsion_atom_site_label_1
_geom_torsion_atom_site_label_2
_geom_torsion_atom_site_label_3
_geom_torsion_atom_site_label_4
_geom_torsion
C16 N2 N3 C17 -7.5(2)
C19 N2 N3 C17 -157.56(18)
C16 N2 N3 C20 -152.92(18)
C19 N2 N3 C20 57.0(3)
C6 C1 C2 C3 -0.5(4)
C1 C2 C3 C4 0.1(4)
C1 C2 C3 Cl1 -179.20(19)
C2 C3 C4 C5 0.6(4)
Cl1 C3 C4 C5 179.97(17)
C3 C4 C5 C6 -1.1(3)
C4 C5 C6 C1 0.8(3)
C4 C5 C6 C7 -176.8(2)
C2 C1 C6 C5 0.0(4)
C2 C1 C6 C7 177.7(2)
C8 O1 C7 O2 -4.2(4)
C8 O1 C7 C6 173.80(18)
C5 C6 C7 O2 171.5(3)
C1 C6 C7 O2 -6.1(4)
C5 C6 C7 O1 -6.5(3)
C1 C6 C7 O1 175.9(2)
C7 O1 C8 C9 -133.6(2)
C7 O1 C8 C13 49.8(3)
C13 C8 C9 C10 -1.3(4)
O1 C8 C9 C10 -178.0(2)
C8 C9 C10 C11 0.0(4)
C9 C10 C11 C12 1.8(4)
C9 C10 C11 C14 -177.5(2)
C10 C11 C12 C13 -2.3(4)
C14 C11 C12 C13 177.0(2)
C9 C8 C13 C12 0.9(4)
O1 C8 C13 C12 177.3(2)
C11 C12 C13 C8 1.0(4)
C15 N1 C14 C11 178.23(19)
C12 C11 C14 N1 -170.3(2)
C10 C11 C14 N1 9.0(3)
C14 N1 C15 C16 178.8(2)
C14 N1 C15 C17 -6.2(3)
N3 N2 C16 C15 6.8(2)
C19 N2 C16 C15 154.1(2)
N3 N2 C16 C18 -171.50(19)
C19 N2 C16 C18 -24.1(3)
N1 C15 C16 N2 172.45(18)
C17 C15 C16 N2 -3.4(2)
N1 C15 C16 C18 -9.5(4)
C17 C15 C16 C18 174.7(2)
N2 N3 C17 O3 -172.80(18)
C20 N3 C17 O3 -28.7(3)
N2 N3 C17 C15 5.3(2)
C20 N3 C17 C15 149.38(19)
C16 C15 C17 O3 176.6(2)
N1 C15 C17 O3 1.1(4)
C16 C15 C17 N3 -1.3(2)
N1 C15 C17 N3 -176.73(19)
N2 N3 C20 C21 29.5(3)
C17 N3 C20 C21 -111.0(2)
N2 N3 C20 C25 -153.43(19)
C17 N3 C20 C25 66.0(3)
C25 C20 C21 C22 -0.5(3)
N3 C20 C21 C22 176.4(2)
C20 C21 C22 C23 -0.5(4)
C21 C22 C23 C24 0.7(4)
C22 C23 C24 C25 0.0(4)
C23 C24 C25 C20 -1.0(4)
C21 C20 C25 C24 1.3(3)
N3 C20 C25 C24 -175.8(2)

loop_
_cod_related_entry_id
_cod_related_entry_database
_cod_related_entry_code
1 ChemSpider 30655333
